data_1000136
loop_
_publ_author_name
'Dadachov, M S'
'Le Bail, A'

_publ_section_title
;
Structure of zeolitic K2 Ti Si3 O9 . (H2 O) determined ab initio from
powder diffraction data
;
_journal_coden_ASTM EJSCE5
_journal_name_full
;
European Journal of Solid State Inorganic Chemistry
;
_journal_page_first 381
_journal_page_last 390
_journal_volume 34
_journal_year 1997
_chemical_formula_structural 'K2 (Ti Si3 O9) (H2 O)'
_chemical_formula_sum 'H2 K2 O10 Si3 Ti'
_chemical_name_systematic 'Dipotassium tecto-titanotrisilicate hydrate'
_space_group_IT_number 19
_symmetry_cell_setting orthorhombic
_symmetry_Int_Tables_number 19
_symmetry_space_group_name_Hall 'P 2ac 2ab'
_symmetry_space_group_name_H-M 'P 21 21 21'
_cell_angle_alpha 90
_cell_angle_beta 90
_cell_angle_gamma 90
_cell_formula_units_Z 4
_cell_length_a 7.1362(2)
_cell_length_b 9.9084(3)
_cell_length_c 12.9414(4)
_cell_volume 915.1
_refine_ls_R_factor_all 0.043
_cod_database_code 1000136

loop_
_symmetry_equiv_pos_as_xyz
x,y,z
1/2-x,-y,1/2+z
1/2+x,1/2-y,-z
-x,1/2+y,1/2-z

loop_
_atom_site_label
_atom_site_type_symbol
_atom_site_symmetry_multiplicity
_atom_site_Wyckoff_symbol
_atom_site_fract_x
_atom_site_fract_y
_atom_site_fract_z
_atom_site_occupancy
_atom_site_attached_hydrogens
_atom_site_calc_flag
Ti1 Ti4+ 4 a 0.7417(7) 0.0450(4) 0.2890(3) 1. 0 d
K1 K1+ 4 a 0.7943(7) 0.4314(5) 0.5804(3) 1. 0 d
K2 K1+ 4 a 0.3466(6) 0.2062(5) 0.1354(3) 1. 0 d
Si1 Si4+ 4 a 0.7729(10) 0.0410(6) 0.5472(4) 1. 0 d
Si2 Si4+ 4 a 0.9919(9) 0.3216(6) 0.3271(5) 1. 0 d
Si3 Si4+ 4 a 0.5758(9) 0.3566(6) 0.3296(6) 1. 0 d
O1 O2- 4 a 0.9486(13) 0.1655(11) 0.3034(9) 1. 0 d
O2 O2- 4 a 0.7981(14) 0.3982(9) 0.3466(7) 1. 0 d
O3 O2- 4 a 0.5768(11) 0.1986(11) 0.3145(8) 1. 0 d
O4 O2- 4 a 0.6276(16) 0.160(1) 0.5743(7) 1. 0 d
O5 O2- 4 a 0.5185(14) 0.9413(11) 0.2609(8) 1. 0 d
O6 O2- 4 a 0.7445(13) 0.9263(9) 0.6323(7) 1. 0 d
O7 O2- 4 a 0.9861(15) 0.103(1) 0.5601(9) 1. 0 d
O8 O2- 4 a 0.8993(14) 0.8914(9) 0.2685(9) 1. 0 d
O9 O2- 4 a 0.7302(16) 0.9873(7) 0.4337(7) 1. 0 d
O10 O2- 4 a 0.3804(16) 0.1863(10) 0.9274(7) 1. 2 d

loop_
_atom_type_symbol
_atom_type_oxidation_number
Ti4+ 4.000
K1+ 1.000
Si4+ 4.000
O2- -2.000
H1+ 1.000
